data_1562224
loop_
_publ_author_name
'Zheng, Ji'
'Wang, Jia-Nan'
'Wang, Ting'
'Wu, Kun'
'Wei, Rong-Jia'
'Lu, Weigang'
'Li, Dan'

_publ_section_title
;
 Phosphorescent Metal Rotaxane-like Bimetallic Ag/Au Clusters
;
_journal_name_full 'The Journal of Physical Chemistry C'
_journal_paper_doi 10.1021/acs.jpcc.1c00621
_journal_year 2021
_chemical_formula_moiety 'C94 H38 Ag12.4 Au0.6 F44 N12'
_chemical_formula_sum 'C94 H38 Ag12.4 Au0.6 F44 N13'
_chemical_formula_weight 3641.14
_space_group_crystal_system triclinic
_space_group_IT_number 2
_space_group_name_Hall '-P 1'
_space_group_name_H-M_alt 'P -1'
_atom_sites_solution_hydrogens geom
_audit_creation_date 2021-01-05
_audit_creation_method
;
Olex2 1.3
(compiled 2020.11.12 svn.r5f609507 for OlexSys, GUI svn.r6226)
;
_cell_angle_alpha 62.885(6)
_cell_angle_beta 67.963(6)
_cell_angle_gamma 61.886(6)
_cell_formula_units_Z 1
_cell_length_a 15.3601(9)
_cell_length_b 15.6093(9)
_cell_length_c 15.6475(11)
_cell_measurement_reflns_used 8564
_cell_measurement_temperature 100.00(13)
_cell_measurement_theta_max 76.6600
_cell_measurement_theta_min 3.2120
_cell_volume 2883.2(4)
_computing_cell_refinement 'CrysAlisPro 1.171.39.33c (Rigaku OD, 2017)'
_computing_data_collection 'CrysAlisPro 1.171.39.33c (Rigaku OD, 2017)'
_computing_data_reduction 'CrysAlisPro 1.171.39.33c (Rigaku OD, 2017)'
_computing_molecular_graphics 'Olex2 1.3 (Dolomanov et al., 2009)'
_computing_publication_material 'Olex2 1.3 (Dolomanov et al., 2009)'
_computing_structure_refinement 'SHELXL 2018/3 (Sheldrick, 2015)'
_computing_structure_solution 'SHELXT 2014/5 (Sheldrick, 2014)'
_diffrn_ambient_environment N~2~
_diffrn_ambient_temperature 100.00(13)
_diffrn_detector 'CCD plate'
_diffrn_measured_fraction_theta_full 0.996
_diffrn_measured_fraction_theta_max 0.996
_diffrn_measurement_details
;
List of Runs (angles in degrees, time in seconds):

  # Type    Start    End  Width  t~exp~   \w     \q     \k     \f   Frames
--------------------------------------------------------------------------
  1  \w    -36.00  28.00   0.50    0.60    --   -2.20  82.00   0.00  128
  2  \w     27.00  92.00   0.50    0.60    --    2.20  38.00 150.00  130
  3  \w    -20.00  14.00   0.50    0.60    --    2.20  38.00 150.00   68
  4  \w    -10.00  92.00   0.50    0.60    --    2.20  38.00 -90.00  204
  5  \w    -20.00   5.00   0.50    0.60    --    2.20  82.00 -60.00   50
  6  \w      8.00  39.00   0.50    0.60    --    2.20  82.00 -60.00   62
  7  \w    -14.00  40.00   0.50    0.60    --    2.20  82.00-180.00  108
  8  \w     97.00 134.00   0.50    2.39    --  106.30 -82.00   0.00   74
  9  \w     18.00 126.00   0.50    2.39    --  106.30 -19.00-180.00  216
 10  \w     54.00 139.00   0.50    2.39    --  106.30 -77.00 150.00  170
 11  \w     24.00 137.00   0.50    2.39    --  106.30 -19.00  60.00  226
 12  \w     80.00 105.00   0.50    2.39    --  106.30 -82.00 -90.00   50
 13  \w     17.00 129.00   0.50    2.39    --  106.30 -57.00 -30.00  224
 14  \w     62.00 140.00   0.50    2.39    --  106.30 -82.00-180.00  156
 15  \w     58.00 139.00   0.50    2.39    --  106.30 -82.00  90.00  162
 16  \w     35.00 106.00   0.50    2.39    --  106.30 -38.00 120.00  142
 17  \w     18.00 138.00   0.50    2.39    --  106.30 -82.00 -30.00  240
 18  \w     31.00  57.00   0.50    2.39    --  106.30 -82.00 -60.00   52
 19  \w     83.00 108.00   0.50    2.39    --  106.30 -82.00 -60.00   50
 20  \w     40.00 193.00   0.50    2.39    --  106.30   0.00 -60.00  306
;
_diffrn_measurement_device 'four-circle diffractometer'
_diffrn_measurement_device_type 'XtaLAB AFC12 (RINC): Kappa single'
_diffrn_measurement_method '\w scans'
_diffrn_orient_matrix_type 'CrysAlisPro convention (1999,Acta A55,543-557)'
_diffrn_orient_matrix_UB_11 0.0055965000
_diffrn_orient_matrix_UB_12 -0.0376026000
_diffrn_orient_matrix_UB_13 -0.0781109000
_diffrn_orient_matrix_UB_21 0.0054556000
_diffrn_orient_matrix_UB_22 -0.1068641000
_diffrn_orient_matrix_UB_23 0.0783261000
_diffrn_orient_matrix_UB_31 -0.1159014000
_diffrn_orient_matrix_UB_32 0.0365684000
_diffrn_orient_matrix_UB_33 0.0230586000
_diffrn_radiation_monochromator mirror
_diffrn_radiation_probe x-ray
_diffrn_radiation_type 'Cu K\a'
_diffrn_radiation_wavelength 1.54184
_diffrn_reflns_av_R_equivalents 0.0626
_diffrn_reflns_av_unetI/netI 0.0636
_diffrn_reflns_Laue_measured_fraction_full 0.996
_diffrn_reflns_Laue_measured_fraction_max 0.996
_diffrn_reflns_limit_h_max 11
_diffrn_reflns_limit_h_min -18
_diffrn_reflns_limit_k_max 18
_diffrn_reflns_limit_k_min -18
_diffrn_reflns_limit_l_max 18
_diffrn_reflns_limit_l_min -18
_diffrn_reflns_number 24607
_diffrn_reflns_point_group_measured_fraction_full 0.996
_diffrn_reflns_point_group_measured_fraction_max 0.996
_diffrn_reflns_theta_full 65.000
_diffrn_reflns_theta_max 65.000
_diffrn_reflns_theta_min 3.241
_diffrn_source 'Rotating-anode X-ray tube (dual wavelength)'
_diffrn_source_type 'Rigaku (Cu) X-ray DW Source'
_exptl_absorpt_coefficient_mu 18.953
_exptl_absorpt_correction_T_max 1.00000
_exptl_absorpt_correction_T_min 0.12997
_exptl_absorpt_correction_type multi-scan
_exptl_absorpt_process_details
;
CrysAlisPro 1.171.39.33c (Rigaku Oxford Diffraction, 2017)
Empirical absorption correction using spherical harmonics,
 implemented in SCALE3 ABSPACK scaling algorithm.
;
_exptl_crystal_colour 'clear light black'
_exptl_crystal_colour_lustre clear
_exptl_crystal_colour_modifier light
_exptl_crystal_colour_primary black
_exptl_crystal_density_diffrn 2.097
_exptl_crystal_description block
_exptl_crystal_F_000 1719
_exptl_crystal_size_max 0.1
_exptl_crystal_size_mid 0.05
_exptl_crystal_size_min 0.05
_refine_diff_density_max 4.043
_refine_diff_density_min -2.422
_refine_diff_density_rms 0.291
_refine_ls_extinction_method none
_refine_ls_goodness_of_fit_ref 1.086
_refine_ls_hydrogen_treatment constr
_refine_ls_matrix_type full
_refine_ls_number_parameters 601
_refine_ls_number_reflns 9783
_refine_ls_number_restraints 138
_refine_ls_restrained_S_all 1.078
_refine_ls_R_factor_all 0.1120
_refine_ls_R_factor_gt 0.1060
_refine_ls_shift/su_max 0.000
_refine_ls_shift/su_mean 0.000
_refine_ls_structure_factor_coef Fsqd
_refine_ls_weighting_details 'w=1/[\s^2^(Fo^2^)+(0.1645P)^2^+58.0532P] where P=(Fo^2^+2Fc^2^)/3'
_refine_ls_weighting_scheme calc
_refine_ls_wR_factor_gt 0.2975
_refine_ls_wR_factor_ref 0.3028
_reflns_Friedel_coverage 0.000
_reflns_number_gt 8647
_reflns_number_total 9783
_reflns_threshold_expression 'I > 2\s(I)'
_cod_data_source_file jp1c00621_si_002.cif
_cod_data_source_block AgAu_F
_cod_original_formula_sum 'C94 H38 Ag12.40 Au0.60 F44 N13'
_cod_database_code 1562224
_shelx_shelxl_version_number 2018/3
_chemical_oxdiff_formula 'C H N Au Ag F '
_shelx_space_group_comment
;
The symmetry employed for this shelxl refinement is uniquely defined
by the following loop, which should always be used as a source of
symmetry information in preference to the above space-group names.
They are only intended as comments.
;
_shelx_estimated_absorpt_t_max 0.451
_shelx_estimated_absorpt_t_min 0.253
_reflns_odcompleteness_completeness 99.52
_reflns_odcompleteness_iscentric 1
_reflns_odcompleteness_theta 66.97
_olex2_refinement_description
;
1. Fixed Uiso
 At 1.2 times of:
  All C(H) groups
2. Uiso/Uaniso restraints and constraints
Uanis(C34) \\sim Ueq, Uanis(C35) \\sim Ueq, Uanis(C36) \\sim Ueq, Uanis(C37)
\\sim Ueq, Uanis(C38') \\sim Ueq, Uanis(C39') \\sim Ueq, Uanis(F21) \\sim Ueq:
with sigma of 0.001 and sigma for terminal atoms of 0.002
Uanis(C34') \\sim Ueq, Uanis(C39) \\sim Ueq, Uanis(C38) \\sim Ueq, Uanis(C37')
\\sim Ueq, Uanis(C36') \\sim Ueq, Uanis(C35') \\sim Ueq, Uanis(F21') \\sim Ueq:
with sigma of 0.001 and sigma for terminal atoms of 0.002
Uanis(C26) \\sim Ueq, Uanis(C31) \\sim Ueq, Uanis(C7) \\sim Ueq, Uanis(C30)
\\sim Ueq, Uanis(C29) \\sim Ueq, Uanis(C28) \\sim Ueq, Uanis(F20) \\sim Ueq,
Uanis(C27) \\sim Ueq: with sigma of 0.001 and sigma for terminal atoms of 0.002
Uanis(C25) \\sim Ueq: with sigma of 0.001 and sigma for terminal atoms of 0.002
Uanis(C34') = Uanis(C39) = Uanis(C38) = Uanis(C37') = Uanis(C36') = Uanis(C35')
= Uanis(F21')
Uanis(C19) = Uanis(C18) = Uanis(C23) = Uanis(C22) = Uanis(C21) = Uanis(C20)
Uanis(C34) = Uanis(C35) = Uanis(C36) = Uanis(C37) = Uanis(C38') = Uanis(C39') =
Uanis(F21)
Uanis(C26) = Uanis(C31) = Uanis(C30) = Uanis(C29) = Uanis(C28) = Uanis(F20) =
Uanis(C27)
Uanis(Au1) = Uanis(Ag7)
3. Others
 Fixed Sof: Au1(0.3) F21(0.5) F21'(0.5) C34(0.5) C39'(0.5) H39'(0.5) C38'(0.5)
 H38'(0.5) C37(0.5) H37(0.5) C36(0.5) C35(0.5) H35(0.5) C36'(0.5) C35'(0.5)
 H35'(0.5) C34'(0.5) C39(0.5) H39(0.5) C38(0.5) H38(0.5) C37'(0.5) H37'(0.5)
 Ag7(0.2)
4.a Aromatic/amide H refined with riding coordinates:
 C3(H3), C8(H8), C13(H13), C19(H19), C23(H23), C22(H22), C21(H21), C31(H31),
 C30(H30), C29(H29), C27(H27), C39'(H39'), C38'(H38'), C37(H37), C35(H35),
 C35'(H35'), C39(H39), C38(H38), C37'(H37'), C43(H43), C44(H44), C45(H45),
 C47(H47)
4.b Fitted hexagon refined as free rotating group:
 C19(C18,C23,C22,C21,C20), C26(C31,C30,C29,C28,C27), C34(C39',C38',C37,C36,
 C35), C36'(C35',C34',C39,C38,C37'), C43(C44,C45,C46,C47,C42)
;
_smtbx_masks_void_probe_radius 1.2
_smtbx_masks_void_truncation_radius 1.2
_olex2_submission_special_instructions 'No special instructions were received'
_oxdiff_exptl_absorpt_empirical_details
;
Empirical correction (ABSPACK) includes:
- Absorption correction using spherical harmonics
- Frame scaling
;
_oxdiff_exptl_absorpt_empirical_full_max 5.268
_oxdiff_exptl_absorpt_empirical_full_min 0.451

loop_
_space_group_symop_operation_xyz
'x, y, z'
'-x, -y, -z'

loop_
_atom_site_label
_atom_site_type_symbol
_atom_site_fract_x
_atom_site_fract_y
_atom_site_fract_z
_atom_site_U_iso_or_equiv
_atom_site_adp_type
_atom_site_occupancy
_atom_site_site_symmetry_order
_atom_site_calc_flag
_atom_site_refinement_flags_posn
_atom_site_refinement_flags_adp
_atom_site_refinement_flags_occupancy
_atom_site_disorder_assembly
_atom_site_disorder_group
Au1 Au 0.500000 0.500000 0.500000 0.0432(3) Uani 0.6 2 d S . P A 1
Ag1 Ag 0.33320(11) 0.67669(10) 0.59097(10) 0.0593(4) Uani 1 1 d . . . . .
Ag2 Ag 0.28140(9) 0.59640(9) 0.45811(9) 0.0515(3) Uani 1 1 d . . . . .
Ag3 Ag 0.41238(10) 0.63115(9) 0.24727(9) 0.0536(3) Uani 1 1 d . . . . .
Ag4 Ag 0.62960(10) 0.55368(10) 0.30599(9) 0.0546(3) Uani 1 1 d . . . . .
Ag5 Ag 0.70034(10) 0.61251(10) 0.42392(10) 0.0572(4) Uani 1 1 d . . . . .
Ag6 Ag 0.52849(10) 0.58507(9) 0.63245(10) 0.0560(4) Uani 1 1 d . . . . .
F1 F 0.1546(8) 0.8083(10) 0.2635(9) 0.077(3) Uani 1 1 d . . . . .
F2 F 0.0168(10) 0.9282(10) 0.2946(11) 0.093(4) Uani 1 1 d . . . . .
F3 F 0.0420(12) 0.7693(12) 0.3817(10) 0.098(4) Uani 1 1 d . . . . .
F4 F 0.1305(9) 1.0512(7) 0.4986(9) 0.069(3) Uani 1 1 d . . . . .
F5 F 0.1602(9) 0.9170(8) 0.6266(7) 0.067(3) Uani 1 1 d . . . . .
F6 F 0.2824(9) 0.9442(10) 0.5049(10) 0.080(3) Uani 1 1 d . . . . .
F7 F 0.3835(10) 0.8073(11) 0.6815(11) 0.092(4) Uani 1 1 d . . . . .
F8 F 0.4244(11) 0.9246(8) 0.6668(9) 0.096(5) Uani 1 1 d . . . . .
F9 F 0.4919(11) 0.7767(12) 0.7522(9) 0.106(5) Uani 1 1 d . . . . .
F10 F 0.7260(11) 0.8824(10) 0.2897(9) 0.084(3) Uani 1 1 d . . . . .
F11 F 0.7814(10) 0.8970(11) 0.3878(10) 0.092(4) Uani 1 1 d . . . . .
F12 F 0.8304(10) 0.7502(11) 0.3734(12) 0.099(4) Uani 1 1 d . . . . .
F13 F 0.7206(11) 0.7674(13) 0.1959(10) 0.098(4) Uani 1 1 d . . . . .
F14 F 0.7520(12) 0.8387(11) 0.0379(10) 0.098(4) Uani 1 1 d . . . . .
F15 F 0.7983(12) 0.6733(11) 0.1062(10) 0.097(4) Uani 1 1 d . . . . .
F16 F 0.3887(15) 0.9457(12) -0.0346(14) 0.142(7) Uani 1 1 d . . . . .
F17 F 0.4142(15) 0.8029(12) -0.0336(12) 0.132(7) Uani 1 1 d . . . . .
F18 F 0.3180(12) 0.8455(16) 0.0863(11) 0.120(6) Uani 1 1 d . . . . .
F19 F 0.1686(15) 0.2431(13) 0.3760(17) 0.148(8) Uani 1 1 d . . . . .
F20 F 0.3256(11) 0.3193(11) 1.1456(11) 0.097(2) Uani 1 1 d . U . . .
F21 F 1.1295(18) 0.4282(18) 0.0536(17) 0.074(3) Uani 0.5 1 d . U P B 1
F21' F 0.965(2) 0.359(2) 0.013(2) 0.099(4) Uani 0.5 1 d . U P C 2
F22 F 0.2312(12) 1.0408(9) 0.1746(10) 0.096(4) Uani 1 1 d . . . . .
N1 N 0.1989(9) 0.7629(10) 0.4493(9) 0.045(3) Uani 1 1 d . . . . .
N2 N 0.2251(10) 0.7949(9) 0.4998(9) 0.043(3) Uani 1 1 d . . . . .
N3 N 0.5646(10) 0.7322(10) 0.5568(10) 0.049(3) Uani 1 1 d . . . . .
N4 N 0.6448(12) 0.7330(10) 0.4796(11) 0.056(3) Uani 1 1 d . . . . .
N5 N 0.5864(13) 0.6982(11) 0.1714(10) 0.060(4) Uani 1 1 d . . . . .
N6 N 0.4992(13) 0.7234(11) 0.1482(10) 0.060(4) Uani 1 1 d . . . . .
C1 C 0.0868(14) 0.8348(14) 0.3373(14) 0.061(5) Uani 1 1 d . . . . .
C2 C 0.1275(11) 0.8457(12) 0.4007(12) 0.047(3) Uani 1 1 d . . . . .
C3 C 0.1059(13) 0.9321(14) 0.4225(14) 0.060(4) Uani 1 1 d . . . . .
H3 H 0.057796 0.999701 0.400452 0.072 Uiso 1 1 calc R U . . .
C4 C 0.1709(12) 0.8964(11) 0.4837(11) 0.045(3) Uani 1 1 d . . . . .
C5 C 0.1871(14) 0.9522(13) 0.5272(13) 0.055(4) Uani 1 1 d . . . . .
C6 C 0.4602(13) 0.8276(12) 0.6706(13) 0.052(4) Uani 1 1 d . . . . .
C7 C 0.5428(12) 0.8111(12) 0.5840(11) 0.046(3) Uani 1 1 d . U . . .
C8 C 0.6076(14) 0.8650(12) 0.5243(13) 0.056(4) Uani 1 1 d . . . . .
H8 H 0.609225 0.922785 0.528870 0.068 Uiso 1 1 calc R U . . .
C9 C 0.6673(14) 0.8166(13) 0.4586(14) 0.058(4) Uani 1 1 d . . . . .
C10 C 0.7510(16) 0.8389(18) 0.3753(19) 0.076(6) Uani 1 1 d . . . . .
C11 C 0.724(2) 0.7611(18) 0.1130(15) 0.087(8) Uani 1 1 d . . . . .
C12 C 0.6268(16) 0.7701(14) 0.1070(13) 0.065(5) Uani 1 1 d . . . . .
C13 C 0.5665(18) 0.8424(14) 0.0394(13) 0.077(7) Uani 1 1 d . . . . .
H13 H 0.576902 0.900377 -0.015156 0.092 Uiso 1 1 calc R U . . .
C14 C 0.4894(17) 0.8096(14) 0.0705(13) 0.068(5) Uani 1 1 d . . . . .
C15 C 0.403(2) 0.8502(17) 0.0209(15) 0.092(9) Uani 1 1 d . . . . .
C16 C 0.3178(13) 0.5496(12) 0.3283(13) 0.053(4) Uani 1 1 d . . . . .
C17 C 0.2588(14) 0.5161(15) 0.3395(18) 0.068(5) Uani 1 1 d . . . . .
C19 C 0.2109(9) 0.3796(15) 0.3535(18) 0.116(4) Uani 1 1 d G . . . .
H19 H 0.280802 0.341447 0.337156 0.139 Uiso 1 1 calc R U . . .
C18 C 0.1792(11) 0.4780(15) 0.3558(17) 0.116(4) Uani 1 1 d G . . . .
C23 C 0.0770(12) 0.5338(13) 0.3797(18) 0.116(4) Uani 1 1 d G . . . .
H23 H 0.055311 0.601111 0.381273 0.139 Uiso 1 1 calc R U . . .
C22 C 0.0064(9) 0.4912(15) 0.4012(18) 0.116(4) Uani 1 1 d G . . . .
H22 H -0.063472 0.529349 0.417531 0.139 Uiso 1 1 calc R U . . .
C21 C 0.0381(11) 0.3928(15) 0.3989(17) 0.116(4) Uani 1 1 d G . . . .
H21 H -0.010120 0.363636 0.413603 0.139 Uiso 1 1 calc R U . . .
C20 C 0.1404(12) 0.3370(13) 0.3750(18) 0.116(4) Uani 1 1 d G . . . .
C24 C 0.3782(13) 0.5769(12) 0.7289(11) 0.049(4) Uani 1 1 d . . . . .
C25 C 0.3735(18) 0.5552(18) 0.8123(17) 0.079(6) Uani 1 1 d . U . . .
C26 C 0.3648(14) 0.5279(14) 0.9186(9) 0.097(2) Uani 1 1 d G U . . .
C31 C 0.3831(14) 0.5859(12) 0.9514(11) 0.097(2) Uani 1 1 d G U . . .
H31 H 0.398549 0.645339 0.905962 0.117 Uiso 1 1 calc R U . . .
C30 C 0.3788(14) 0.5568(13) 1.0507(13) 0.097(2) Uani 1 1 d G U . . .
H30 H 0.391301 0.596448 1.073082 0.117 Uiso 1 1 calc R U . . .
C29 C 0.3562(14) 0.4698(14) 1.1171(9) 0.097(2) Uani 1 1 d G U . . .
H29 H 0.353283 0.449979 1.184964 0.117 Uiso 1 1 calc R U . . .
C28 C 0.3379(14) 0.4119(12) 1.0843(11) 0.097(2) Uani 1 1 d G U . . .
C27 C 0.3423(14) 0.4409(13) 0.9850(13) 0.097(2) Uani 1 1 d G U . . .
H27 H 0.329758 0.401288 0.962607 0.117 Uiso 1 1 calc R U . . .
C32 C 0.7699(14) 0.4882(13) 0.3746(13) 0.054(4) Uani 1 1 d . . . . .
C33 C 0.8294(17) 0.4419(14) 0.3198(13) 0.067(5) Uani 1 1 d . . . . .
C34 C 0.9182(18) 0.387(2) 0.263(2) 0.074(3) Uani 0.5 1 d G U P B 1
C39' C 0.9342(19) 0.286(2) 0.2791(18) 0.074(3) Uani 0.5 1 d G U P B 1
H39' H 0.889962 0.253277 0.329840 0.089 Uiso 0.5 1 calc R U P B 1
C38' C 1.015(2) 0.2324(16) 0.221(2) 0.074(3) Uani 0.5 1 d G U P B 1
H38' H 1.025771 0.163322 0.231860 0.089 Uiso 0.5 1 calc R U P B 1
C37 C 1.0795(19) 0.280(2) 0.1466(19) 0.074(3) Uani 0.5 1 d G U P B 1
H37 H 1.134643 0.243511 0.106858 0.089 Uiso 0.5 1 calc R U P B 1
C36 C 1.064(2) 0.381(2) 0.1306(18) 0.074(3) Uani 0.5 1 d G U P B 1
C35 C 0.983(2) 0.4345(16) 0.189(2) 0.074(3) Uani 0.5 1 d G U P B 1
H35 H 0.971896 0.503615 0.177815 0.089 Uiso 0.5 1 calc R U P B 1
C36' C 0.967(3) 0.341(3) 0.107(2) 0.099(4) Uani 0.5 1 d G U P C 2
C35' C 0.896(2) 0.403(2) 0.162(3) 0.099(4) Uani 0.5 1 d G U P C 2
H35' H 0.845049 0.465222 0.133260 0.118 Uiso 0.5 1 calc R U P C 2
C34' C 0.898(3) 0.373(3) 0.260(3) 0.099(4) Uani 0.5 1 d G U P C 2
C39 C 0.972(3) 0.282(3) 0.302(2) 0.099(4) Uani 0.5 1 d G U P C 2
H39 H 0.973430 0.261653 0.368633 0.118 Uiso 0.5 1 calc R U P C 2
C38 C 1.043(2) 0.220(2) 0.246(3) 0.099(4) Uani 0.5 1 d G U P C 2
H38 H 1.093604 0.158056 0.275219 0.118 Uiso 0.5 1 calc R U P C 2
C37' C 1.041(2) 0.250(3) 0.149(2) 0.099(4) Uani 0.5 1 d G U P C 2
H37' H 1.089502 0.208041 0.110824 0.118 Uiso 0.5 1 calc R U P C 2
C40 C 0.4782(12) 0.6476(11) 0.4159(11) 0.043(3) Uani 1 1 d . . . . .
C41 C 0.4567(11) 0.7429(12) 0.3710(9) 0.042(3) Uani 1 1 d . . . . .
C43 C 0.4647(10) 0.9136(10) 0.3151(10) 0.081(7) Uani 1 1 d G . . . .
H43 H 0.518322 0.884297 0.348184 0.097 Uiso 1 1 calc R U . . .
C44 C 0.4286(13) 1.0193(10) 0.2646(10) 0.102(9) Uani 1 1 d G . . . .
H44 H 0.457409 1.062192 0.263044 0.122 Uiso 1 1 calc R U . . .
C45 C 0.3502(13) 1.0622(6) 0.2162(9) 0.100(10) Uani 1 1 d G . . . .
H45 H 0.325446 1.134405 0.181671 0.120 Uiso 1 1 calc R U . . .
C46 C 0.3080(10) 0.9994(8) 0.2185(9) 0.074(6) Uani 1 1 d G . . . .
C47 C 0.3442(9) 0.8937(8) 0.2690(8) 0.054(4) Uani 1 1 d G . . . .
H47 H 0.315306 0.850829 0.270576 0.065 Uiso 1 1 calc R U . . .
C42 C 0.4225(9) 0.8508(7) 0.3174(8) 0.056(4) Uani 1 1 d G . . . .
Ag7 Ag 0.500000 0.500000 0.500000 0.0432(3) Uani 0.4 2 d S . P A 2

loop_
_atom_site_aniso_label
_atom_site_aniso_U_11
_atom_site_aniso_U_22
_atom_site_aniso_U_33
_atom_site_aniso_U_23
_atom_site_aniso_U_13
_atom_site_aniso_U_12
Au1 0.0441(6) 0.0454(6) 0.0408(6) -0.0140(4) -0.0042(4) -0.0208(5)
Ag1 0.0737(8) 0.0482(7) 0.0662(8) -0.0049(6) -0.0320(6) -0.0306(6)
Ag2 0.0508(7) 0.0475(6) 0.0612(7) -0.0280(5) -0.0089(5) -0.0147(5)
Ag3 0.0657(8) 0.0453(6) 0.0483(7) -0.0169(5) -0.0053(5) -0.0230(6)
Ag4 0.0622(8) 0.0525(7) 0.0444(6) -0.0150(5) 0.0007(5) -0.0275(6)
Ag5 0.0589(7) 0.0519(7) 0.0743(8) -0.0325(6) -0.0021(6) -0.0286(6)
Ag6 0.0529(7) 0.0448(6) 0.0784(9) -0.0198(6) -0.0146(6) -0.0243(5)
F1 0.064(7) 0.103(9) 0.084(8) -0.059(7) -0.021(6) -0.016(6)
F2 0.090(9) 0.077(8) 0.122(10) -0.056(8) -0.060(8) 0.013(7)
F3 0.113(11) 0.125(11) 0.094(9) -0.017(8) -0.032(8) -0.085(10)
F4 0.075(7) 0.043(5) 0.094(8) -0.018(5) -0.028(6) -0.022(5)
F5 0.103(8) 0.062(6) 0.050(5) -0.015(5) -0.007(5) -0.051(6)
F6 0.067(7) 0.094(8) 0.110(9) -0.059(7) -0.005(6) -0.040(6)
F7 0.082(8) 0.109(10) 0.111(10) -0.072(9) 0.015(7) -0.049(8)
F8 0.129(11) 0.048(6) 0.082(8) -0.037(6) 0.028(7) -0.033(6)
F9 0.090(9) 0.110(10) 0.056(7) 0.013(7) -0.010(6) -0.032(8)
F10 0.106(10) 0.088(8) 0.068(7) -0.030(6) 0.009(7) -0.059(8)
F11 0.099(9) 0.101(9) 0.110(10) -0.054(8) 0.023(7) -0.079(8)
F12 0.068(8) 0.085(8) 0.137(12) -0.051(8) 0.021(7) -0.041(7)
F13 0.111(10) 0.145(13) 0.079(8) -0.057(8) 0.021(7) -0.091(10)
F14 0.123(11) 0.093(9) 0.077(8) -0.017(7) 0.015(7) -0.075(9)
F15 0.105(10) 0.078(8) 0.093(9) -0.023(7) -0.003(8) -0.040(8)
F16 0.146(15) 0.074(9) 0.136(14) 0.033(9) -0.052(12) -0.036(10)
F17 0.160(16) 0.093(10) 0.106(11) -0.053(9) -0.064(11) 0.029(10)
F18 0.084(10) 0.179(17) 0.093(10) -0.046(11) -0.012(8) -0.050(11)
F19 0.155(16) 0.094(10) 0.23(2) 0.016(12) -0.108(15) -0.090(11)
F20 0.097(2) 0.097(2) 0.097(2) -0.0332(9) -0.0198(6) -0.0354(9)
F21 0.074(3) 0.074(3) 0.074(3) -0.0252(12) -0.0150(8) -0.0269(12)
F21' 0.099(4) 0.099(4) 0.099(4) -0.0337(16) -0.0202(10) -0.0359(17)
F22 0.135(12) 0.049(6) 0.081(8) -0.014(6) -0.037(8) -0.012(7)
N1 0.043(7) 0.052(7) 0.043(7) -0.017(6) -0.006(5) -0.021(6)
N2 0.050(7) 0.036(6) 0.041(6) -0.014(5) -0.006(5) -0.015(5)
N3 0.044(7) 0.043(7) 0.070(9) -0.023(6) -0.002(6) -0.028(6)
N4 0.067(9) 0.045(7) 0.073(9) -0.022(7) -0.017(7) -0.028(7)
N5 0.084(11) 0.046(7) 0.040(7) -0.014(6) 0.010(7) -0.034(8)
N6 0.081(11) 0.054(8) 0.036(7) -0.021(6) 0.010(7) -0.030(8)
C1 0.056(10) 0.060(10) 0.070(11) -0.028(9) -0.027(9) -0.008(9)
C2 0.036(8) 0.051(9) 0.056(9) -0.026(7) -0.005(6) -0.013(7)
C3 0.049(9) 0.055(10) 0.070(11) -0.020(9) -0.002(8) -0.023(8)
C4 0.050(9) 0.042(8) 0.046(8) -0.010(6) -0.004(6) -0.026(7)
C5 0.060(10) 0.052(9) 0.061(10) -0.016(8) -0.011(8) -0.031(8)
C6 0.062(10) 0.037(8) 0.063(10) -0.015(7) -0.008(8) -0.028(7)
C7 0.046(3) 0.045(3) 0.046(3) -0.0155(15) -0.0091(12) -0.0166(15)
C8 0.074(11) 0.039(8) 0.068(11) -0.030(8) -0.003(9) -0.028(8)
C9 0.066(11) 0.043(8) 0.077(12) -0.014(8) -0.024(9) -0.029(8)
C10 0.063(12) 0.086(14) 0.103(17) -0.053(13) 0.016(11) -0.051(11)
C11 0.13(2) 0.083(15) 0.055(11) -0.034(10) 0.040(12) -0.077(15)
C12 0.088(14) 0.050(9) 0.048(9) -0.021(8) 0.024(9) -0.043(10)
C13 0.113(17) 0.045(10) 0.038(9) -0.011(8) 0.014(10) -0.028(11)
C14 0.084(14) 0.045(9) 0.049(10) -0.007(8) 0.005(9) -0.027(10)
C15 0.105(18) 0.056(12) 0.046(11) 0.000(9) 0.007(11) -0.009(12)
C16 0.059(10) 0.034(7) 0.060(10) -0.022(7) -0.013(8) -0.007(7)
C17 0.054(10) 0.061(11) 0.117(17) -0.052(11) -0.025(10) -0.017(9)
C19 0.072(6) 0.138(10) 0.178(12) -0.070(9) -0.027(7) -0.052(7)
C18 0.072(6) 0.138(10) 0.178(12) -0.070(9) -0.027(7) -0.052(7)
C23 0.072(6) 0.138(10) 0.178(12) -0.070(9) -0.027(7) -0.052(7)
C22 0.072(6) 0.138(10) 0.178(12) -0.070(9) -0.027(7) -0.052(7)
C21 0.072(6) 0.138(10) 0.178(12) -0.070(9) -0.027(7) -0.052(7)
C20 0.072(6) 0.138(10) 0.178(12) -0.070(9) -0.027(7) -0.052(7)
C24 0.064(10) 0.049(8) 0.034(8) -0.010(6) -0.010(7) -0.024(8)
C25 0.079(6) 0.078(6) 0.078(6) -0.027(2) -0.0157(15) -0.028(2)
C26 0.097(2) 0.097(2) 0.097(2) -0.0332(9) -0.0198(6) -0.0354(9)
C31 0.097(2) 0.097(2) 0.097(2) -0.0332(9) -0.0198(6) -0.0354(9)
C30 0.097(2) 0.097(2) 0.097(2) -0.0332(9) -0.0198(6) -0.0354(9)
C29 0.097(2) 0.097(2) 0.097(2) -0.0332(9) -0.0198(6) -0.0354(9)
C28 0.097(2) 0.097(2) 0.097(2) -0.0332(9) -0.0198(6) -0.0354(9)
C27 0.097(2) 0.097(2) 0.097(2) -0.0332(9) -0.0198(6) -0.0354(9)
C32 0.065(10) 0.057(9) 0.063(10) -0.038(8) -0.001(8) -0.033(8)
C33 0.097(15) 0.054(10) 0.044(9) -0.019(8) -0.013(9) -0.021(10)
C34 0.074(3) 0.074(3) 0.074(3) -0.0252(12) -0.0150(8) -0.0269(12)
C39' 0.074(3) 0.074(3) 0.074(3) -0.0252(12) -0.0150(8) -0.0269(12)
C38' 0.074(3) 0.074(3) 0.074(3) -0.0252(12) -0.0150(8) -0.0269(12)
C37 0.074(3) 0.074(3) 0.074(3) -0.0252(12) -0.0150(8) -0.0269(12)
C36 0.074(3) 0.074(3) 0.074(3) -0.0252(12) -0.0150(8) -0.0269(12)
C35 0.074(3) 0.074(3) 0.074(3) -0.0252(12) -0.0150(8) -0.0269(12)
C36' 0.099(4) 0.099(4) 0.099(4) -0.0337(16) -0.0202(10) -0.0359(17)
C35' 0.099(4) 0.099(4) 0.099(4) -0.0337(16) -0.0202(10) -0.0359(17)
C34' 0.099(4) 0.099(4) 0.099(4) -0.0337(16) -0.0202(10) -0.0359(17)
C39 0.099(4) 0.099(4) 0.099(4) -0.0337(16) -0.0202(10) -0.0359(17)
C38 0.099(4) 0.099(4) 0.099(4) -0.0337(16) -0.0202(10) -0.0359(17)
C37' 0.099(4) 0.099(4) 0.099(4) -0.0337(16) -0.0202(10) -0.0359(17)
C40 0.051(9) 0.033(7) 0.039(7) -0.006(6) -0.006(6) -0.020(6)
C41 0.046(8) 0.056(9) 0.023(6) -0.017(6) 0.004(5) -0.023(7)
C43 0.13(2) 0.079(14) 0.055(11) -0.012(10) -0.009(11) -0.076(15)
C44 0.18(3) 0.104(19) 0.061(13) -0.023(13) 0.001(16) -0.10(2)
C45 0.18(3) 0.044(10) 0.037(10) -0.006(8) 0.005(13) -0.034(14)
C46 0.112(17) 0.033(9) 0.047(10) 0.002(7) -0.021(10) -0.017(10)
C47 0.063(10) 0.039(8) 0.047(9) -0.009(7) 0.001(7) -0.024(8)
C42 0.079(12) 0.049(9) 0.040(8) -0.016(7) -0.005(8) -0.029(8)
Ag7 0.0441(6) 0.0454(6) 0.0408(6) -0.0140(4) -0.0042(4) -0.0208(5)

loop_
_atom_type_symbol
_atom_type_description
_atom_type_scat_dispersion_real
_atom_type_scat_dispersion_imag
_atom_type_scat_source
C C 0.0181 0.0091 'International Tables Vol C Tables 4.2.6.8 and 6.1.1.4'
H H 0.0000 0.0000 'International Tables Vol C Tables 4.2.6.8 and 6.1.1.4'
Ag Ag 0.1306 4.2820 'International Tables Vol C Tables 4.2.6.8 and 6.1.1.4'
Au Au -4.4197 7.2980 'International Tables Vol C Tables 4.2.6.8 and 6.1.1.4'
F F 0.0727 0.0534 'International Tables Vol C Tables 4.2.6.8 and 6.1.1.4'
N N 0.0311 0.0180 'International Tables Vol C Tables 4.2.6.8 and 6.1.1.4'

loop_
_geom_angle_atom_site_label_1
_geom_angle_atom_site_label_2
_geom_angle_atom_site_label_3
_geom_angle
_geom_angle_site_symmetry_1
_geom_angle_site_symmetry_3
_geom_angle_publ_flag
Ag1 Au1 Ag1 180.0 . 2_666 ?
Ag2 Au1 Ag1 62.92(3) 2_666 2_666 ?
Ag2 Au1 Ag1 117.08(3) . 2_666 ?
Ag2 Au1 Ag1 62.92(3) . . ?
Ag2 Au1 Ag1 117.08(3) 2_666 . ?
Ag2 Au1 Ag2 180.0 2_666 . ?
Ag2 Au1 Ag6 115.63(3) . . ?
Ag2 Au1 Ag6 115.63(3) 2_666 2_666 ?
Ag2 Au1 Ag6 64.37(3) . 2_666 ?
Ag2 Au1 Ag6 64.37(3) 2_666 . ?
Ag4 Au1 Ag1 120.72(3) . . ?
Ag4 Au1 Ag1 59.28(3) . 2_666 ?
Ag4 Au1 Ag1 120.72(3) 2_666 2_666 ?
Ag4 Au1 Ag1 59.28(3) 2_666 . ?
Ag4 Au1 Ag2 75.32(4) . 2_666 ?
Ag4 Au1 Ag2 75.32(4) 2_666 . ?
Ag4 Au1 Ag2 104.68(4) 2_666 2_666 ?
Ag4 Au1 Ag2 104.68(4) . . ?
Ag4 Au1 Ag4 180.0 2_666 . ?
Ag4 Au1 Ag6 108.14(4) . . ?
Ag4 Au1 Ag6 71.86(4) 2_666 . ?
Ag4 Au1 Ag6 71.86(3) . 2_666 ?
Ag4 Au1 Ag6 108.14(4) 2_666 2_666 ?
Ag6 Au1 Ag1 52.73(3) . . ?
Ag6 Au1 Ag1 127.27(3) . 2_666 ?
Ag6 Au1 Ag1 52.73(3) 2_666 2_666 ?
Ag6 Au1 Ag1 127.27(3) 2_666 . ?
Ag6 Au1 Ag6 180.0 2_666 . ?
C40 Au1 Ag1 118.3(4) . 2_666 ?
C40 Au1 Ag1 61.7(4) . . ?
C40 Au1 Ag1 61.7(4) 2_666 2_666 ?
C40 Au1 Ag1 118.3(4) 2_666 . ?
C40 Au1 Ag2 74.1(5) 2_666 2_666 ?
C40 Au1 Ag2 105.9(5) . 2_666 ?
C40 Au1 Ag2 74.1(5) . . ?
C40 Au1 Ag2 105.9(5) 2_666 . ?
C40 Au1 Ag4 120.8(4) 2_666 . ?
C40 Au1 Ag4 59.2(4) 2_666 2_666 ?
C40 Au1 Ag4 59.2(4) . . ?
C40 Au1 Ag4 120.8(4) . 2_666 ?
C40 Au1 Ag6 77.6(5) . . ?
C40 Au1 Ag6 102.4(5) 2_666 . ?
C40 Au1 Ag6 77.6(5) 2_666 2_666 ?
C40 Au1 Ag6 102.4(5) . 2_666 ?
C40 Au1 C40 180.0 2_666 . ?
Au1 Ag1 Ag2 57.57(3) . . ?
Ag4 Ag1 Au1 55.64(3) 2_666 . ?
Ag4 Ag1 Ag2 71.24(4) 2_666 . ?
Ag4 Ag1 Ag7 55.64(3) 2_666 . ?
Ag6 Ag1 Au1 62.52(4) . . ?
Ag6 Ag1 Ag2 120.07(6) . . ?
Ag6 Ag1 Ag4 74.77(5) . 2_666 ?
Ag6 Ag1 Ag7 62.52(4) . . ?
N2 Ag1 Au1 113.8(3) . . ?
N2 Ag1 Ag2 64.9(3) . . ?
N2 Ag1 Ag4 129.3(3) . 2_666 ?
N2 Ag1 Ag6 150.7(3) . . ?
N2 Ag1 Ag7 113.8(3) . . ?
C24 Ag1 Au1 88.2(4) . . ?
C24 Ag1 Ag2 122.6(4) . . ?
C24 Ag1 Ag4 51.4(4) . 2_666 ?
C24 Ag1 Ag6 51.8(5) . . ?
C24 Ag1 N2 153.8(6) . . ?
C24 Ag1 Ag7 88.2(4) . . ?
Ag7 Ag1 Ag2 57.57(3) . . ?
Au1 Ag2 Ag1 59.51(3) . . ?
Au1 Ag2 Ag6 57.88(3) . 2_666 ?
Ag1 Ag2 Ag6 117.37(5) . 2_666 ?
Ag3 Ag2 Au1 78.39(4) . . ?
Ag3 Ag2 Ag1 112.60(5) . . ?
Ag3 Ag2 Ag6 52.92(4) . 2_666 ?
Ag3 Ag2 Ag7 78.39(4) . . ?
Ag5 Ag2 Au1 78.13(4) 2_666 . ?
Ag5 Ag2 Ag1 104.30(5) 2_666 . ?
Ag5 Ag2 Ag3 116.14(5) 2_666 . ?
Ag5 Ag2 Ag6 64.25(4) 2_666 2_666 ?
Ag5 Ag2 Ag7 78.13(4) 2_666 . ?
N1 Ag2 Au1 113.7(3) . . ?
N1 Ag2 Ag1 61.8(3) . . ?
N1 Ag2 Ag3 98.4(3) . . ?
N1 Ag2 Ag5 145.3(3) . 2_666 ?
N1 Ag2 Ag6 150.2(3) . 2_666 ?
N1 Ag2 C16 121.1(5) . . ?
N1 Ag2 C32 100.8(5) . 2_666 ?
N1 Ag2 Ag7 113.7(3) . . ?
C16 Ag2 Au1 99.3(5) . . ?
C16 Ag2 Ag1 152.5(5) . . ?
C16 Ag2 Ag3 41.4(5) . . ?
C16 Ag2 Ag5 86.3(4) . 2_666 ?
C16 Ag2 Ag6 44.6(4) . 2_666 ?
C16 Ag2 C32 129.5(6) . 2_666 ?
C16 Ag2 Ag7 99.3(5) . . ?
C32 Ag2 Au1 86.6(5) 2_666 . ?
C32 Ag2 Ag1 70.5(4) 2_666 . ?
C32 Ag2 Ag3 159.2(4) 2_666 . ?
C32 Ag2 Ag5 45.6(4) 2_666 2_666 ?
C32 Ag2 Ag6 106.8(4) 2_666 2_666 ?
C32 Ag2 Ag7 86.6(5) 2_666 . ?
Ag7 Ag2 Ag1 59.51(3) . . ?
Ag2 Ag3 Ag4 97.51(5) . . ?
Ag6 Ag3 Ag2 68.14(4) 2_666 . ?
Ag6 Ag3 Ag4 70.21(4) 2_666 . ?
N6 Ag3 Ag2 138.4(4) . . ?
N6 Ag3 Ag4 66.7(5) . . ?
N6 Ag3 Ag6 131.3(5) . 2_666 ?
C16 Ag3 Ag2 46.6(5) . . ?
C16 Ag3 Ag4 120.6(5) . . ?
C16 Ag3 Ag6 54.0(4) . 2_666 ?
C16 Ag3 N6 172.1(7) . . ?
Au1 Ag4 Ag1 65.08(4) . 2_666 ?
Au1 Ag4 Ag3 78.50(4) . . ?
Au1 Ag4 Ag5 78.43(4) . . ?
Ag1 Ag4 Ag3 98.99(5) 2_666 . ?
Ag1 Ag4 Ag5 106.08(5) 2_666 . ?
Ag5 Ag4 Ag3 134.32(5) . . ?
N5 Ag4 Au1 127.2(4) . . ?
N5 Ag4 Ag1 147.3(4) . 2_666 ?
N5 Ag4 Ag3 60.7(5) . . ?
N5 Ag4 Ag5 106.2(4) . . ?
N5 Ag4 C24 102.9(5) . 2_666 ?
N5 Ag4 C32 127.4(6) . . ?
N5 Ag4 C40 89.3(5) . . ?
N5 Ag4 Ag7 127.2(4) . . ?
C24 Ag4 Au1 90.7(4) 2_666 . ?
C24 Ag4 Ag1 44.3(4) 2_666 2_666 ?
C24 Ag4 Ag3 68.9(4) 2_666 . ?
C24 Ag4 Ag5 149.6(4) 2_666 . ?
C24 Ag4 C40 119.7(5) 2_666 . ?
C24 Ag4 Ag7 90.7(4) 2_666 . ?
C32 Ag4 Au1 92.0(4) . . ?
C32 Ag4 Ag1 76.0(4) . 2_666 ?
C32 Ag4 Ag3 170.5(4) . . ?
C32 Ag4 Ag5 42.4(4) . . ?
C32 Ag4 C24 110.9(5) . 2_666 ?
C32 Ag4 C40 106.3(5) . . ?
C32 Ag4 Ag7 92.0(4) . . ?
C40 Ag4 Au1 41.9(3) . . ?
C40 Ag4 Ag1 106.8(3) . 2_666 ?
C40 Ag4 Ag3 67.1(4) . . ?
C40 Ag4 Ag5 69.4(4) . . ?
C40 Ag4 Ag7 41.9(3) . . ?
Ag7 Ag4 Ag3 78.50(4) . . ?
Ag7 Ag4 Ag5 78.43(4) . . ?
Ag2 Ag5 Ag4 77.79(4) 2_666 . ?
Ag2 Ag5 Ag6 65.28(4) 2_666 . ?
Ag4 Ag5 Ag6 100.73(5) . . ?
N4 Ag5 Ag2 124.6(4) . 2_666 ?
N4 Ag5 Ag4 136.7(4) . . ?
N4 Ag5 Ag6 66.2(4) . . ?
C32 Ag5 Ag2 54.0(5) . 2_666 ?
C32 Ag5 Ag4 49.8(5) . . ?
C32 Ag5 Ag6 115.5(5) . . ?
C32 Ag5 N4 173.4(7) . . ?
Au1 Ag6 Ag2 57.75(3) . 2_666 ?
Au1 Ag6 Ag5 71.46(4) . . ?
Ag1 Ag6 Au1 64.75(4) . . ?
Ag1 Ag6 Ag2 122.48(5) . 2_666 ?
Ag1 Ag6 Ag3 115.31(5) . 2_666 ?
Ag1 Ag6 Ag5 110.03(6) . . ?
Ag1 Ag6 Ag7 64.75(4) . . ?
Ag3 Ag6 Au1 81.54(4) 2_666 . ?
Ag3 Ag6 Ag2 58.95(4) 2_666 2_666 ?
Ag3 Ag6 Ag5 108.53(5) 2_666 . ?
Ag3 Ag6 Ag7 81.54(4) 2_666 . ?
Ag5 Ag6 Ag2 50.47(4) . 2_666 ?
N3 Ag6 Au1 117.7(4) . . ?
N3 Ag6 Ag1 96.5(3) . . ?
N3 Ag6 Ag2 107.7(3) . 2_666 ?
N3 Ag6 Ag3 147.9(4) . 2_666 ?
N3 Ag6 Ag5 60.2(3) . . ?
N3 Ag6 C16 104.8(5) . 2_666 ?
N3 Ag6 Ag7 117.7(4) . . ?
C16 Ag6 Au1 96.8(4) 2_666 . ?
C16 Ag6 Ag1 156.8(4) 2_666 . ?
C16 Ag6 Ag2 42.0(4) 2_666 2_666 ?
C16 Ag6 Ag3 44.7(4) 2_666 2_666 ?
C16 Ag6 Ag5 74.2(4) 2_666 . ?
C16 Ag6 Ag7 96.8(4) 2_666 . ?
C24 Ag6 Au1 87.8(4) . . ?
C24 Ag6 Ag1 48.2(4) . . ?
C24 Ag6 Ag2 127.2(4) . 2_666 ?
C24 Ag6 Ag3 79.0(4) . 2_666 ?
C24 Ag6 Ag5 156.1(4) . . ?
C24 Ag6 N3 124.2(5) . . ?
C24 Ag6 C16 121.4(6) . 2_666 ?
C24 Ag6 Ag7 87.8(4) . . ?
Ag7 Ag6 Ag5 71.46(4) . . ?
N2 N1 Ag2 117.0(9) . . ?
N2 N1 C2 107.7(12) . . ?
C2 N1 Ag2 135.3(10) . . ?
N1 N2 Ag1 116.0(9) . . ?
C4 N2 Ag1 134.9(11) . . ?
C4 N2 N1 109.0(12) . . ?
N4 N3 Ag6 116.9(9) . . ?
C7 N3 Ag6 133.9(11) . . ?
C7 N3 N4 106.6(12) . . ?
N3 N4 Ag5 115.4(9) . . ?
N3 N4 C9 107.8(14) . . ?
C9 N4 Ag5 136.9(13) . . ?
N6 N5 Ag4 116.7(10) . . ?
C12 N5 Ag4 135.3(16) . . ?
C12 N5 N6 107.9(16) . . ?
N5 N6 Ag3 115.7(10) . . ?
C14 N6 Ag3 138.1(16) . . ?
C14 N6 N5 105.8(16) . . ?
F1 C1 F2 104.8(15) . . ?
F1 C1 C2 113.6(15) . . ?
F2 C1 C2 110.3(15) . . ?
F3 C1 F1 106.7(16) . . ?
F3 C1 F2 106.4(16) . . ?
F3 C1 C2 114.4(16) . . ?
N1 C2 C1 120.0(14) . . ?
N1 C2 C3 109.6(15) . . ?
C3 C2 C1 130.4(16) . . ?
C2 C3 H3 127.9 . . ?
C4 C3 C2 104.2(15) . . ?
C4 C3 H3 127.9 . . ?
N2 C4 C3 109.6(14) . . ?
N2 C4 C5 120.4(14) . . ?
C3 C4 C5 130.0(15) . . ?
F4 C5 F5 105.9(15) . . ?
F4 C5 F6 108.1(14) . . ?
F4 C5 C4 110.8(14) . . ?
F5 C5 C4 111.4(13) . . ?
F6 C5 F5 107.1(15) . . ?
F6 C5 C4 113.2(15) . . ?
F7 C6 F8 106.4(16) . . ?
F7 C6 F9 107.9(15) . . ?
F7 C6 C7 115.6(15) . . ?
F8 C6 C7 111.1(13) . . ?
F9 C6 F8 102.4(16) . . ?
F9 C6 C7 112.6(15) . . ?
N3 C7 C6 119.3(14) . . ?
N3 C7 C8 110.9(13) . . ?
C8 C7 C6 129.7(14) . . ?
C7 C8 H8 127.8 . . ?
C9 C8 C7 104.5(13) . . ?
C9 C8 H8 127.8 . . ?
N4 C9 C10 119.9(17) . . ?
C8 C9 N4 110.1(16) . . ?
C8 C9 C10 130.0(15) . . ?
F10 C10 F12 106.5(18) . . ?
F10 C10 C9 113.0(18) . . ?
F11 C10 F10 110.4(19) . . ?
F11 C10 F12 107.4(18) . . ?
F11 C10 C9 109.3(17) . . ?
F12 C10 C9 110.1(18) . . ?
F13 C11 F14 107.5(17) . . ?
F13 C11 F15 107(2) . . ?
F13 C11 C12 112.7(17) . . ?
F14 C11 C12 110(2) . . ?
F15 C11 F14 106.5(17) . . ?
F15 C11 C12 113.5(18) . . ?
N5 C12 C11 120(2) . . ?
N5 C12 C13 110(2) . . ?
C13 C12 C11 129.6(17) . . ?
C12 C13 H13 128.9 . . ?
C14 C13 C12 102.2(16) . . ?
C14 C13 H13 128.9 . . ?
N6 C14 C13 114(2) . . ?
N6 C14 C15 117.5(19) . . ?
C13 C14 C15 128.2(18) . . ?
F16 C15 F18 109(2) . . ?
F16 C15 C14 108(3) . . ?
F17 C15 F16 107(2) . . ?
F17 C15 F18 105(3) . . ?
F17 C15 C14 116.3(19) . . ?
F18 C15 C14 111.4(18) . . ?
Ag2 C16 Ag6 93.3(6) . 2_666 ?
Ag3 C16 Ag2 92.0(7) . . ?
Ag3 C16 Ag6 81.3(6) . 2_666 ?
C17 C16 Ag2 108.7(15) . . ?
C17 C16 Ag3 154.8(18) . . ?
C17 C16 Ag6 110.8(13) . 2_666 ?
C16 C17 C18 176.9(19) . . ?
C18 C19 H19 120.0 . . ?
C18 C19 C20 120.0 . . ?
C20 C19 H19 120.0 . . ?
C19 C18 C17 117.3(13) . . ?
C23 C18 C17 122.5(13) . . ?
C23 C18 C19 120.0 . . ?
C18 C23 H23 120.0 . . ?
C22 C23 C18 120.0 . . ?
C22 C23 H23 120.0 . . ?
C23 C22 H22 120.0 . . ?
C23 C22 C21 120.0 . . ?
C21 C22 H22 120.0 . . ?
C22 C21 H21 120.0 . . ?
C20 C21 C22 120.0 . . ?
C20 C21 H21 120.0 . . ?
F19 C20 C19 121.1(14) . . ?
F19 C20 C21 118.9(14) . . ?
C21 C20 C19 120.0 . . ?
Ag1 C24 Ag4 84.2(5) . 2_666 ?
Ag1 C24 Ag6 80.0(5) . . ?
Ag6 C24 Ag4 100.3(6) . 2_666 ?
C25 C24 Ag1 153.9(17) . . ?
C25 C24 Ag4 112.9(15) . 2_666 ?
C25 C24 Ag6 113.9(16) . . ?
C24 C25 C26 179(2) . . ?
C31 C26 C25 120.7(15) . . ?
C31 C26 C27 120.0 . . ?
C27 C26 C25 119.3(15) . . ?
C26 C31 H31 120.0 . . ?
C30 C31 C26 120.0 . . ?
C30 C31 H31 120.0 . . ?
C31 C30 H30 120.0 . . ?
C29 C30 C31 120.0 . . ?
C29 C30 H30 120.0 . . ?
C30 C29 H29 120.0 . . ?
C28 C29 C30 120.0 . . ?
C28 C29 H29 120.0 . . ?
F20 C28 C29 122.1(13) . . ?
F20 C28 C27 117.6(13) . . ?
C29 C28 C27 120.0 . . ?
C26 C27 H27 120.0 . . ?
C28 C27 C26 120.0 . . ?
C28 C27 H27 120.0 . . ?
Ag2 C32 Ag4 105.1(7) 2_666 . ?
Ag5 C32 Ag2 80.3(5) . 2_666 ?
Ag5 C32 Ag4 87.8(7) . . ?
C33 C32 Ag2 122.3(14) . 2_666 ?
C33 C32 Ag4 96.8(14) . . ?
C33 C32 Ag5 154.3(16) . . ?
C32 C33 C34 166(2) . . ?
C32 C33 C34' 172(3) . . ?
C39' C34 C33 118(2) . . ?
C39' C34 C35 120.0 . . ?
C35 C34 C33 121.8(19) . . ?
C34 C39' H39' 120.0 . . ?
C38' C39' C34 120.0 . . ?
C38' C39' H39' 120.0 . . ?
C39' C38' H38' 120.0 . . ?
C39' C38' C37 120.0 . . ?
C37 C38' H38' 120.0 . . ?
C38' C37 H37 120.0 . . ?
C38' C37 C36 120.0 . . ?
C36 C37 H37 120.0 . . ?
C37 C36 F21 119(2) . . ?
C35 C36 F21 121(2) . . ?
C35 C36 C37 120.0 . . ?
C34 C35 H35 120.0 . . ?
C36 C35 C34 120.0 . . ?
C36 C35 H35 120.0 . . ?
F21' C36' C35' 124(3) . . ?
F21' C36' C37' 116(3) . . ?
C35' C36' C37' 120.0 . . ?
C36' C35' H35' 120.0 . . ?
C36' C35' C34' 120.0 . . ?
C34' C35' H35' 120.0 . . ?
C35' C34' C33 122(2) . . ?
C39 C34' C33 118(2) . . ?
C39 C34' C35' 120.0 . . ?
C34' C39 H39 120.0 . . ?
C34' C39 C38 120.0 . . ?
C38 C39 H39 120.0 . . ?
C39 C38 H38 120.0 . . ?
C37' C38 C39 120.0 . . ?
C37' C38 H38 120.0 . . ?
C36' C37' H37' 120.0 . . ?
C38 C37' C36' 120.0 . . ?
C38 C37' H37' 120.0 . . ?
Au1 C40 Ag4 78.8(5) . . ?
C41 C40 Au1 173.5(13) . . ?
C41 C40 Ag4 107.7(10) . . ?
C41 C40 Ag7 173.5(13) . . ?
Ag7 C40 Ag4 78.8(5) . . ?
C40 C41 C42 173.0(16) . . ?
C44 C43 H43 120.0 . . ?
C44 C43 C42 120.0 . . ?
C42 C43 H43 120.0 . . ?
C43 C44 H44 120.0 . . ?
C43 C44 C45 120.0 . . ?
C45 C44 H44 120.0 . . ?
C44 C45 H45 120.0 . . ?
C46 C45 C44 120.0 . . ?
C46 C45 H45 120.0 . . ?
F22 C46 C45 120.0(11) . . ?
F22 C46 C47 120.0(11) . . ?
C45 C46 C47 120.0 . . ?
C46 C47 H47 120.0 . . ?
C42 C47 C46 120.0 . . ?
C42 C47 H47 120.0 . . ?
C43 C42 C41 120.8(10) . . ?
C47 C42 C41 119.2(10) . . ?
C47 C42 C43 120.0 . . ?
Ag1 Ag7 Ag1 180.0 . 2_666 ?
Ag2 Ag7 Ag1 62.92(3) . . ?
Ag2 Ag7 Ag1 117.08(3) . 2_666 ?
Ag2 Ag7 Ag1 62.92(3) 2_666 2_666 ?
Ag2 Ag7 Ag1 117.08(3) 2_666 . ?
Ag2 Ag7 Ag2 180.0 2_666 . ?
Ag2 Ag7 Ag6 115.63(3) 2_666 2_666 ?
Ag2 Ag7 Ag6 64.37(3) 2_666 . ?
Ag2 Ag7 Ag6 64.37(3) . 2_666 ?
Ag2 Ag7 Ag6 115.63(3) . . ?
Ag4 Ag7 Ag1 59.28(3) 2_666 . ?
Ag4 Ag7 Ag1 59.28(3) . 2_666 ?
Ag4 Ag7 Ag1 120.72(3) 2_666 2_666 ?
Ag4 Ag7 Ag1 120.72(3) . . ?
Ag4 Ag7 Ag2 75.32(4) . 2_666 ?
Ag4 Ag7 Ag2 104.68(4) . . ?
Ag4 Ag7 Ag2 104.68(4) 2_666 2_666 ?
Ag4 Ag7 Ag2 75.32(4) 2_666 . ?
Ag4 Ag7 Ag4 180.0 2_666 . ?
Ag4 Ag7 Ag6 71.86(4) 2_666 . ?
Ag4 Ag7 Ag6 108.14(4) . . ?
Ag4 Ag7 Ag6 71.86(3) . 2_666 ?
Ag4 Ag7 Ag6 108.14(4) 2_666 2_666 ?
Ag6 Ag7 Ag1 127.27(3) . 2_666 ?
Ag6 Ag7 Ag1 52.73(3) 2_666 2_666 ?
Ag6 Ag7 Ag1 52.73(3) . . ?
Ag6 Ag7 Ag1 127.27(3) 2_666 . ?
Ag6 Ag7 Ag6 180.0 2_666 . ?
C40 Ag7 Ag1 118.3(4) . 2_666 ?
C40 Ag7 Ag1 61.7(4) . . ?
C40 Ag7 Ag1 118.3(4) 2_666 . ?
C40 Ag7 Ag1 61.7(4) 2_666 2_666 ?
C40 Ag7 Ag2 105.9(5) . 2_666 ?
C40 Ag7 Ag2 74.1(5) . . ?
C40 Ag7 Ag2 105.9(5) 2_666 . ?
C40 Ag7 Ag2 74.1(5) 2_666 2_666 ?
C40 Ag7 Ag4 59.2(4) 2_666 2_666 ?
C40 Ag7 Ag4 59.2(4) . . ?
C40 Ag7 Ag4 120.8(4) 2_666 . ?
C40 Ag7 Ag4 120.8(4) . 2_666 ?
C40 Ag7 Ag6 77.6(5) 2_666 2_666 ?
C40 Ag7 Ag6 102.4(5) . 2_666 ?
C40 Ag7 Ag6 102.4(5) 2_666 . ?
C40 Ag7 Ag6 77.6(5) . . ?
C40 Ag7 C40 180.0 2_666 . ?

loop_
_geom_bond_atom_site_label_1
_geom_bond_atom_site_label_2
_geom_bond_distance
_geom_bond_site_symmetry_2
_geom_bond_publ_flag
Au1 Ag1 3.2217(15) . ?
Au1 Ag1 3.2218(15) 2_666 ?
Au1 Ag2 3.1557(13) 2_666 ?
Au1 Ag2 3.1557(13) . ?
Au1 Ag4 2.9325(12) . ?
Au1 Ag4 2.9325(12) 2_666 ?
Au1 Ag6 3.1601(13) . ?
Au1 Ag6 3.1601(13) 2_666 ?
Au1 C40 1.997(14) . ?
Au1 C40 1.997(14) 2_666 ?
Ag1 Ag2 3.3289(17) . ?
Ag1 Ag4 3.0540(17) 2_666 ?
Ag1 Ag6 2.8348(18) . ?
Ag1 N2 2.165(12) . ?
Ag1 C24 2.145(15) . ?
Ag1 Ag7 3.2217(15) . ?
Ag2 Ag3 3.1052(17) . ?
Ag2 Ag5 2.8565(18) 2_666 ?
Ag2 Ag6 3.3640(17) 2_666 ?
Ag2 N1 2.254(13) . ?
Ag2 C16 2.256(16) . ?
Ag2 C32 2.345(18) 2_666 ?
Ag2 Ag7 3.1557(13) . ?
Ag3 Ag4 3.3051(19) . ?
Ag3 Ag6 2.8916(17) 2_666 ?
Ag3 N6 2.117(15) . ?
Ag3 C16 2.056(18) . ?
Ag4 Ag5 3.0690(18) . ?
Ag4 N5 2.296(15) . ?
Ag4 C24 2.400(16) 2_666 ?
Ag4 C32 2.346(19) . ?
Ag4 C40 2.569(15) . ?
Ag4 Ag7 2.9325(12) . ?
Ag5 Ag6 3.3357(19) . ?
Ag5 N4 2.109(14) . ?
Ag5 C32 2.072(15) . ?
Ag6 N3 2.283(12) . ?
Ag6 C16 2.368(16) 2_666 ?
Ag6 C24 2.261(17) . ?
Ag6 Ag7 3.1601(13) . ?
F1 C1 1.31(2) . ?
F2 C1 1.38(2) . ?
F3 C1 1.29(2) . ?
F4 C5 1.32(2) . ?
F5 C5 1.36(2) . ?
F6 C5 1.33(2) . ?
F7 C6 1.29(2) . ?
F8 C6 1.325(19) . ?
F9 C6 1.29(2) . ?
F10 C10 1.31(3) . ?
F11 C10 1.31(2) . ?
F12 C10 1.35(3) . ?
F13 C11 1.33(3) . ?
F14 C11 1.36(2) . ?
F15 C11 1.33(3) . ?
F16 C15 1.30(3) . ?
F17 C15 1.28(3) . ?
F18 C15 1.33(3) . ?
F19 C20 1.31(2) . ?
F20 C28 1.379(19) . ?
F21 C36 1.41(3) . ?
F21' C36' 1.36(4) . ?
F22 C46 1.328(19) . ?
N1 N2 1.350(18) . ?
N1 C2 1.36(2) . ?
N2 C4 1.348(19) . ?
N3 N4 1.36(2) . ?
N3 C7 1.34(2) . ?
N4 C9 1.37(2) . ?
N5 N6 1.35(2) . ?
N5 C12 1.35(2) . ?
N6 C14 1.33(2) . ?
C1 C2 1.46(2) . ?
C2 C3 1.40(2) . ?
C3 H3 0.9500 . ?
C3 C4 1.39(3) . ?
C4 C5 1.47(2) . ?
C6 C7 1.49(2) . ?
C7 C8 1.39(2) . ?
C8 H8 0.9500 . ?
C8 C9 1.35(3) . ?
C9 C10 1.49(3) . ?
C11 C12 1.47(4) . ?
C12 C13 1.38(3) . ?
C13 H13 0.9500 . ?
C13 C14 1.35(3) . ?
C14 C15 1.52(4) . ?
C16 C17 1.17(3) . ?
C17 C18 1.49(2) . ?
C19 H19 0.9500 . ?
C19 C18 1.3900 . ?
C19 C20 1.3900 . ?
C18 C23 1.3900 . ?
C23 H23 0.9500 . ?
C23 C22 1.3900 . ?
C22 H22 0.9500 . ?
C22 C21 1.3900 . ?
C21 H21 0.9500 . ?
C21 C20 1.3900 . ?
C24 C25 1.17(3) . ?
C25 C26 1.49(3) . ?
C26 C31 1.3900 . ?
C26 C27 1.3900 . ?
C31 H31 0.9500 . ?
C31 C30 1.3900 . ?
C30 H30 0.9500 . ?
C30 C29 1.3900 . ?
C29 H29 0.9500 . ?
C29 C28 1.3900 . ?
C28 C27 1.3900 . ?
C27 H27 0.9500 . ?
C32 C33 1.20(2) . ?
C33 C34 1.44(3) . ?
C33 C34' 1.50(3) . ?
C34 C39' 1.3900 . ?
C34 C35 1.3900 . ?
C39' H39' 0.9500 . ?
C39' C38' 1.3900 . ?
C38' H38' 0.9500 . ?
C38' C37 1.3900 . ?
C37 H37 0.9500 . ?
C37 C36 1.3900 . ?
C36 C35 1.3900 . ?
C35 H35 0.9500 . ?
C36' C35' 1.3900 . ?
C36' C37' 1.3900 . ?
C35' H35' 0.9500 . ?
C35' C34' 1.3900 . ?
C34' C39 1.3900 . ?
C39 H39 0.9500 . ?
C39 C38 1.3900 . ?
C38 H38 0.9500 . ?
C38 C37' 1.3900 . ?
C37' H37' 0.9500 . ?
C40 C41 1.26(2) . ?
C40 Ag7 1.997(14) . ?
C41 C42 1.424(18) . ?
C43 H43 0.9500 . ?
C43 C44 1.3900 . ?
C43 C42 1.3900 . ?
C44 H44 0.9500 . ?
C44 C45 1.3900 . ?
C45 H45 0.9500 . ?
C45 C46 1.3900 . ?
C46 C47 1.3900 . ?
C47 H47 0.9500 . ?
C47 C42 1.3900 . ?

loop_
_geom_torsion_atom_site_label_1
_geom_torsion_atom_site_label_2
_geom_torsion_atom_site_label_3
_geom_torsion_atom_site_label_4
_geom_torsion
_geom_torsion_site_symmetry_1
_geom_torsion_site_symmetry_2
_geom_torsion_site_symmetry_3
_geom_torsion_site_symmetry_4
_geom_torsion_publ_flag
Ag1 N2 C4 C3 -174.8(11) . . . . ?
Ag1 N2 C4 C5 6(2) . . . . ?
Ag2 N1 N2 Ag1 -5.2(13) . . . . ?
Ag2 N1 N2 C4 178.1(9) . . . . ?
Ag2 N1 C2 C1 1(2) . . . . ?
Ag2 N1 C2 C3 -178.7(11) . . . . ?
Ag2 C32 C33 C34 -85(9) 2_666 . . . ?
Ag3 N6 C14 C13 173.0(13) . . . . ?
Ag3 N6 C14 C15 -15(3) . . . . ?
Ag4 N5 N6 Ag3 4.6(14) . . . . ?
Ag4 N5 N6 C14 178.6(11) . . . . ?
Ag4 N5 C12 C11 3(3) . . . . ?
Ag4 N5 C12 C13 -179.3(12) . . . . ?
Ag4 C32 C33 C34 163(9) . . . . ?
Ag5 N4 C9 C8 -176.7(14) . . . . ?
Ag5 N4 C9 C10 1(3) . . . . ?
Ag5 C32 C33 C34 64(11) . . . . ?
Ag6 N3 N4 Ag5 13.3(15) . . . . ?
Ag6 N3 N4 C9 -167.1(11) . . . . ?
Ag6 N3 C7 C6 -17(2) . . . . ?
Ag6 N3 C7 C8 161.2(13) . . . . ?
F1 C1 C2 N1 -62(2) . . . . ?
F1 C1 C2 C3 118(2) . . . . ?
F2 C1 C2 N1 -179.2(15) . . . . ?
F2 C1 C2 C3 0(3) . . . . ?
F3 C1 C2 N1 61(2) . . . . ?
F3 C1 C2 C3 -120(2) . . . . ?
F7 C6 C7 N3 -36(2) . . . . ?
F7 C6 C7 C8 146.2(18) . . . . ?
F8 C6 C7 N3 -157.4(16) . . . . ?
F8 C6 C7 C8 25(3) . . . . ?
F9 C6 C7 N3 88.4(19) . . . . ?
F9 C6 C7 C8 -89(2) . . . . ?
F13 C11 C12 N5 -64(2) . . . . ?
F13 C11 C12 C13 120(2) . . . . ?
F14 C11 C12 N5 176.7(15) . . . . ?
F14 C11 C12 C13 0(3) . . . . ?
F15 C11 C12 N5 58(2) . . . . ?
F15 C11 C12 C13 -119(2) . . . . ?
F20 C28 C27 C26 -173.5(17) . . . . ?
F21 C36 C35 C34 179(3) . . . . ?
F21' C36' C35' C34' 174(4) . . . . ?
F21' C36' C37' C38 -174(4) . . . . ?
F22 C46 C47 C42 -178.1(14) . . . . ?
N1 N2 C4 C3 1.1(17) . . . . ?
N1 N2 C4 C5 -177.8(13) . . . . ?
N1 C2 C3 C4 2.0(18) . . . . ?
N2 N1 C2 C1 178.2(15) . . . . ?
N2 N1 C2 C3 -1.4(17) . . . . ?
N2 C4 C5 F4 176.8(14) . . . . ?
N2 C4 C5 F5 -66(2) . . . . ?
N2 C4 C5 F6 55(2) . . . . ?
N3 N4 C9 C8 4(2) . . . . ?
N3 N4 C9 C10 -178.6(18) . . . . ?
N3 C7 C8 C9 2(2) . . . . ?
N4 N3 C7 C6 -177.3(14) . . . . ?
N4 N3 C7 C8 0.7(19) . . . . ?
N4 C9 C10 F10 78(2) . . . . ?
N4 C9 C10 F11 -159.0(18) . . . . ?
N4 C9 C10 F12 -41(3) . . . . ?
N5 N6 C14 C13 1(2) . . . . ?
N5 N6 C14 C15 173.5(16) . . . . ?
N5 C12 C13 C14 2(2) . . . . ?
N6 N5 C12 C11 -178.5(15) . . . . ?
N6 N5 C12 C13 -1.3(19) . . . . ?
N6 C14 C15 F16 163.3(19) . . . . ?
N6 C14 C15 F17 -77(2) . . . . ?
N6 C14 C15 F18 43(3) . . . . ?
C1 C2 C3 C4 -177.6(18) . . . . ?
C2 N1 N2 Ag1 177.0(9) . . . . ?
C2 N1 N2 C4 0.2(16) . . . . ?
C2 C3 C4 N2 -1.9(18) . . . . ?
C2 C3 C4 C5 176.8(16) . . . . ?
C3 C4 C5 F4 -2(3) . . . . ?
C3 C4 C5 F5 115.9(19) . . . . ?
C3 C4 C5 F6 -123.4(19) . . . . ?
C6 C7 C8 C9 179.4(17) . . . . ?
C7 N3 N4 Ag5 177.7(10) . . . . ?
C7 N3 N4 C9 -2.7(18) . . . . ?
C7 C8 C9 N4 -3(2) . . . . ?
C7 C8 C9 C10 179(2) . . . . ?
C8 C9 C10 F10 -105(2) . . . . ?
C8 C9 C10 F11 18(3) . . . . ?
C8 C9 C10 F12 136(2) . . . . ?
C11 C12 C13 C14 178.7(19) . . . . ?
C12 N5 N6 Ag3 -173.9(10) . . . . ?
C12 N5 N6 C14 0.1(18) . . . . ?
C12 C13 C14 N6 -2(2) . . . . ?
C12 C13 C14 C15 -173(2) . . . . ?
C13 C14 C15 F16 -26(3) . . . . ?
C13 C14 C15 F17 94(3) . . . . ?
C13 C14 C15 F18 -146(2) . . . . ?
C17 C18 C23 C22 -175(2) . . . . ?
C19 C18 C23 C22 0.0 . . . . ?
C18 C19 C20 F19 -178(3) . . . . ?
C18 C19 C20 C21 0.0 . . . . ?
C18 C23 C22 C21 0.0 . . . . ?
C23 C22 C21 C20 0.0 . . . . ?
C22 C21 C20 F19 178(2) . . . . ?
C22 C21 C20 C19 0.0 . . . . ?
C20 C19 C18 C17 175(2) . . . . ?
C20 C19 C18 C23 0.0 . . . . ?
C25 C26 C31 C30 -177.3(19) . . . . ?
C25 C26 C27 C28 177.3(18) . . . . ?
C26 C31 C30 C29 0.0 . . . . ?
C31 C26 C27 C28 0.0 . . . . ?
C31 C30 C29 C28 0.0 . . . . ?
C30 C29 C28 F20 173.2(18) . . . . ?
C30 C29 C28 C27 0.0 . . . . ?
C29 C28 C27 C26 0.0 . . . . ?
C27 C26 C31 C30 0.0 . . . . ?
C32 C33 C34 C39' 117(9) . . . . ?
C32 C33 C34 C35 -67(10) . . . . ?
C33 C34 C39' C38' 175(3) . . . . ?
C33 C34 C35 C36 -175(3) . . . . ?
C33 C34' C39 C38 -174(3) . . . . ?
C34 C39' C38' C37 0.0 . . . . ?
C39' C34 C35 C36 0.0 . . . . ?
C39' C38' C37 C36 0.0 . . . . ?
C38' C37 C36 F21 -179(3) . . . . ?
C38' C37 C36 C35 0.0 . . . . ?
C37 C36 C35 C34 0.0 . . . . ?
C35 C34 C39' C38' 0.0 . . . . ?
C36' C35' C34' C33 174(4) . . . . ?
C36' C35' C34' C39 0.0 . . . . ?
C35' C36' C37' C38 0.0 . . . . ?
C35' C34' C39 C38 0.0 . . . . ?
C34' C39 C38 C37' 0.0 . . . . ?
C39 C38 C37' C36' 0.0 . . . . ?
C37' C36' C35' C34' 0.0 . . . . ?
C43 C44 C45 C46 0.0 . . . . ?
C44 C43 C42 C41 -178.3(12) . . . . ?
C44 C43 C42 C47 0.0 . . . . ?
C44 C45 C46 F22 178.1(14) . . . . ?
C44 C45 C46 C47 0.0 . . . . ?
C45 C46 C47 C42 0.0 . . . . ?
C46 C47 C42 C41 178.3(12) . . . . ?
C46 C47 C42 C43 0.0 . . . . ?
C42 C43 C44 C45 0.0 . . . . ?

loop_
_smtbx_masks_void_nr
_smtbx_masks_void_average_x
_smtbx_masks_void_average_y
_smtbx_masks_void_average_z
_smtbx_masks_void_volume
_smtbx_masks_void_count_electrons
_smtbx_masks_void_content
1 0.000 0.000 0.000 356.9 49.0 ?
